data_4324345
loop_
_publ_author_name
'Tan Su'
'Hongzhu Xing'
'Jin Xu'
'Jihong Yu'
'Ruren Xu'

_publ_section_title
;
 Ionothermal Syntheses and Characterizations of New Open-Framework Metal
 Borophosphates
;
_journal_name_full 'Inorganic Chemistry'
_journal_page_first 1073
_journal_page_last 1078
_journal_paper_doi 10.1021/ic101713y
_journal_volume 50
_journal_year 2011
_chemical_absolute_configuration ad
_chemical_formula_sum 'B4 Co2 N8 O34 P8'
_chemical_formula_weight 1064.94
_chemical_name_systematic
; 
 ? 
;
_space_group_IT_number 1
_symmetry_space_group_name_Hall 'P 1'
_symmetry_space_group_name_H-M 'P 1'
_atom_sites_solution_primary direct
_atom_sites_solution_secondary difmap
_audit_creation_method SHELXL-97
_cell_angle_alpha 62.057(2)
_cell_angle_beta 82.456(2)
_cell_angle_gamma 76.095(2)
_cell_formula_units_Z 1
_cell_length_a 9.6928(3)
_cell_length_b 9.8747(3)
_cell_length_c 10.0125(2)
_cell_measurement_temperature 293(2)
_cell_volume 821.60(4)
_computing_structure_refinement 'SHELXL-97 (Sheldrick, 1997)'
_computing_structure_solution 'SHELXS-97 (Sheldrick, 1990)'
_diffrn_ambient_temperature 293(2)
_diffrn_measured_fraction_theta_full 0.995
_diffrn_measured_fraction_theta_max 0.995
_diffrn_radiation_monochromator graphite
_diffrn_radiation_source 'fine-focus sealed tube'
_diffrn_radiation_type MoK\a
_diffrn_radiation_wavelength 0.71073
_diffrn_reflns_av_R_equivalents 0.0313
_diffrn_reflns_av_sigmaI/netI 0.0466
_diffrn_reflns_limit_h_max 12
_diffrn_reflns_limit_h_min -9
_diffrn_reflns_limit_k_max 11
_diffrn_reflns_limit_k_min -13
_diffrn_reflns_limit_l_max 13
_diffrn_reflns_limit_l_min -13
_diffrn_reflns_number 6042
_diffrn_reflns_theta_full 28.29
_diffrn_reflns_theta_max 28.29
_diffrn_reflns_theta_min 2.17
_exptl_absorpt_coefficient_mu 1.532
_exptl_absorpt_correction_type none
_exptl_crystal_colour pink
_exptl_crystal_density_diffrn 2.152
_exptl_crystal_description rod
_exptl_crystal_F_000 522.0
_exptl_crystal_size_max 0.15
_exptl_crystal_size_mid 0.08
_exptl_crystal_size_min 0.07
_refine_diff_density_max 1.608
_refine_diff_density_min -0.900
_refine_diff_density_rms 0.160
_refine_ls_abs_structure_details 'Flack H D (1983), Acta Cryst. A39, 876-881'
_refine_ls_abs_structure_Flack 0.49(2)
_refine_ls_extinction_method none
_refine_ls_goodness_of_fit_ref 1.059
_refine_ls_matrix_type full
_refine_ls_number_parameters 295
_refine_ls_number_reflns 4853
_refine_ls_number_restraints 3
_refine_ls_restrained_S_all 1.058
_refine_ls_R_factor_all 0.0562
_refine_ls_R_factor_gt 0.0523
_refine_ls_shift/su_max 0.006
_refine_ls_shift/su_mean 0.000
_refine_ls_structure_factor_coef Fsqd
_refine_ls_weighting_details 'calc w=1/[\s^2^(Fo^2^)+(0.0805P)^2^+2.7711P] where P=(Fo^2^+2Fc^2^)/3'
_refine_ls_weighting_scheme calc
_refine_ls_wR_factor_gt 0.1354
_refine_ls_wR_factor_ref 0.1396
_reflns_number_gt 4529
_reflns_number_total 4853
_reflns_threshold_expression >2sigma(I)
_cod_data_source_file ic101713y_si_004.cif
_cod_data_source_block JIS-6
_cod_database_code 4324345

loop_
_symmetry_equiv_pos_as_xyz
'x, y, z'

loop_
_atom_site_label
_atom_site_type_symbol
_atom_site_fract_x
_atom_site_fract_y
_atom_site_fract_z
_atom_site_U_iso_or_equiv
_atom_site_adp_type
_atom_site_occupancy
_atom_site_symmetry_multiplicity
_atom_site_calc_flag
P1 P 0.2206(2) 0.0171(2) 0.7446(2) 0.0151(4) Uani 1 1 d
P2 P 1.1401(2) 0.0973(3) 0.2249(2) 0.0222(4) Uani 1 1 d
P3 P 0.8772(2) -0.2998(2) 0.8220(2) 0.0118(3) Uani 1 1 d
P4 P 1.21822(19) -0.3350(2) 0.50142(19) 0.0114(3) Uani 1 1 d
P5 P 0.3927(2) 0.4972(2) 0.2176(2) 0.0136(4) Uani 1 1 d
P6 P 0.6014(2) 0.3209(2) 0.83895(19) 0.0135(4) Uani 1 1 d
P7 P 0.73266(19) -0.2835(2) 0.32090(18) 0.0108(3) Uani 1 1 d
P8 P 0.71997(19) 0.1452(2) 0.55181(18) 0.0105(3) Uani 1 1 d
B1 B 0.6803(9) 0.4342(9) 0.5337(8) 0.0112(14) Uani 1 1 d
B2 B 0.9740(9) -0.0355(9) 0.6975(9) 0.0114(14) Uani 1 1 d
B3 B 0.4822(9) 0.6291(10) 0.3590(8) 0.0124(15) Uani 1 1 d
B4 B 1.1871(9) -0.0738(10) 0.5349(9) 0.0132(15) Uani 1 1 d
Co1 Co 0.40044(9) 0.32074(10) 0.59951(9) 0.0106(2) Uani 1 1 d
Co2 Co 0.90746(9) -0.10223(10) 0.44702(9) 0.0103(2) Uani 1 1 d
N1 N 0.5092(8) 0.9560(9) 0.9579(8) 0.0225(14) Uiso 1 1 d
N2 N 1.0499(13) 0.4120(14) 0.3387(12) 0.052(3) Uiso 1 1 d
N3 N 0.5091(11) 0.1005(12) 0.2914(11) 0.042(2) Uiso 1 1 d
N4 N 0.5480(9) 0.7831(10) 0.6220(9) 0.0322(17) Uiso 1 1 d
N5 N 0.7876(10) 0.3457(11) 0.1409(9) 0.0347(18) Uiso 1 1 d
N6 N 0.9243(9) 0.9618(9) 0.0429(8) 0.0264(15) Uiso 1 1 d
N7 N 0.2417(8) 0.4923(9) 0.9008(8) 0.0224(14) Uiso 1 1 d
N8 N 0.9886(9) 0.3950(10) 0.7086(9) 0.0288(16) Uiso 1 1 d
O1 O 1.2410(11) 0.0255(12) 0.1226(10) 0.056(2) Uiso 1 1 d
O2 O 0.2815(10) -0.1178(11) 0.8886(9) 0.049(2) Uiso 1 1 d
O3 O 0.7390(6) -0.2695(7) 0.9185(6) 0.0197(11) Uiso 1 1 d
O4 O 0.2545(7) 0.6170(7) 0.1353(7) 0.0238(12) Uiso 1 1 d
O5 O 1.0542(6) 0.0417(6) 0.7502(6) 0.0151(10) Uiso 1 1 d
O6 O 0.3317(6) 0.7021(6) 0.3683(6) 0.0145(10) Uiso 1 1 d
O7 O 0.5654(6) 0.7548(6) 0.3118(6) 0.0155(10) Uiso 1 1 d
O8 O 0.5623(7) 0.4803(7) 0.8524(6) 0.0222(12) Uiso 1 1 d
O9 O 1.1383(9) 0.2663(10) 0.1604(9) 0.0474(19) Uiso 1 1 d
O10 O 0.4672(6) 0.4204(7) 0.1206(6) 0.0220(12) Uiso 1 1 d
O11 O 0.8029(6) -0.3048(7) 0.1860(6) 0.0211(12) Uiso 1 1 d
O12 O 0.2702(8) -0.0250(8) 0.6109(7) 0.0331(15) Uiso 1 1 d
O13 O 0.9481(6) -0.4713(7) 0.9037(6) 0.0201(11) Uiso 1 1 d
O14 O 0.9968(7) 0.0530(7) 0.2461(6) 0.0237(12) Uiso 1 1 d
O15 O 0.4952(6) 0.5912(6) 0.2301(5) 0.0149(10) Uiso 1 1 d
O16 O 0.2592(6) 0.1692(7) 0.7068(6) 0.0183(11) Uiso 1 1 d
O17 O 0.3474(6) 0.3830(7) 0.3717(6) 0.0214(12) Uiso 1 1 d
O18 O 0.4681(6) 0.2816(7) 0.8149(6) 0.0181(11) Uiso 1 1 d
O19 O 1.2392(6) -0.2447(6) 0.5888(6) 0.0151(10) Uiso 1 1 d
O20 O 0.8251(6) 0.0465(6) 0.6860(6) 0.0149(10) Uiso 1 1 d
O21 O 0.8292(6) -0.2477(6) 0.6641(6) 0.0155(10) Uiso 1 1 d
O22 O 0.6812(7) 0.1980(7) 0.9790(6) 0.0243(12) Uiso 1 1 d
O23 O 0.7714(6) -0.1556(6) 0.3403(6) 0.0153(10) Uiso 1 1 d
O24 O 1.2266(7) 0.0063(7) 0.3735(6) 0.0236(12) Uiso 1 1 d
O25 O 0.9803(6) -0.1984(6) 0.8187(5) 0.0133(10) Uiso 1 1 d
O26 O 0.7033(6) 0.3574(6) 0.6986(5) 0.0140(10) Uiso 1 1 d
O27 O 0.5331(6) 0.4963(6) 0.4977(5) 0.0121(9) Uiso 1 1 d
O28 O 1.0355(5) -0.0329(6) 0.5566(5) 0.0122(10) Uiso 1 1 d
O29 O 0.7465(6) 0.3183(6) 0.4753(5) 0.0139(10) Uiso 1 1 d
O30 O 0.7670(6) -0.4437(6) 0.4679(5) 0.0144(10) Uiso 1 1 d
O31 O 0.2473(6) 0.4914(7) 0.6122(6) 0.0172(11) Uiso 1 1 d
O32 O 1.0729(6) -0.2761(7) 0.4378(6) 0.0182(11) Uiso 1 1 d
O33 O 0.7534(6) 0.0859(7) 0.4353(6) 0.0167(11) Uiso 1 1 d
O34 O 0.5712(6) 0.1406(6) 0.6148(6) 0.0143(10) Uiso 1 1 d

loop_
_atom_site_aniso_label
_atom_site_aniso_U_11
_atom_site_aniso_U_22
_atom_site_aniso_U_33
_atom_site_aniso_U_23
_atom_site_aniso_U_13
_atom_site_aniso_U_12
P1 0.0148(9) 0.0124(9) 0.0189(8) -0.0048(7) -0.0057(7) -0.0061(7)
P2 0.0246(11) 0.0222(10) 0.0178(9) -0.0066(8) 0.0080(8) -0.0113(9)
P3 0.0113(8) 0.0104(8) 0.0123(8) -0.0037(7) -0.0008(6) -0.0027(7)
P4 0.0089(8) 0.0112(8) 0.0151(8) -0.0073(7) 0.0011(6) -0.0015(6)
P5 0.0163(9) 0.0175(9) 0.0104(8) -0.0080(7) 0.0007(6) -0.0067(7)
P6 0.0157(9) 0.0156(9) 0.0097(8) -0.0054(7) -0.0002(6) -0.0050(7)
P7 0.0111(8) 0.0111(8) 0.0117(7) -0.0056(7) 0.0002(6) -0.0040(7)
P8 0.0098(8) 0.0103(8) 0.0111(7) -0.0049(7) -0.0007(6) -0.0012(6)
B1 0.012(4) 0.011(4) 0.009(3) -0.003(3) -0.005(3) -0.001(3)
B2 0.010(3) 0.010(3) 0.014(3) -0.005(3) -0.003(3) -0.002(3)
B3 0.013(4) 0.013(4) 0.012(3) -0.005(3) -0.001(3) -0.006(3)
B4 0.010(4) 0.012(4) 0.019(4) -0.011(3) -0.003(3) 0.002(3)
Co1 0.0089(4) 0.0100(4) 0.0127(4) -0.0053(4) 0.0008(3) -0.0020(3)
Co2 0.0086(4) 0.0105(4) 0.0122(4) -0.0055(4) -0.0002(3) -0.0018(3)

loop_
_atom_type_symbol
_atom_type_description
_atom_type_scat_dispersion_real
_atom_type_scat_dispersion_imag
_atom_type_scat_source
C C 0.0033 0.0016 'International Tables Vol C Tables 4.2.6.8 and 6.1.1.4'
H H 0.0000 0.0000 'International Tables Vol C Tables 4.2.6.8 and 6.1.1.4'
B B 0.0013 0.0007 'International Tables Vol C Tables 4.2.6.8 and 6.1.1.4'
N N 0.0061 0.0033 'International Tables Vol C Tables 4.2.6.8 and 6.1.1.4'
O O 0.0106 0.0060 'International Tables Vol C Tables 4.2.6.8 and 6.1.1.4'
P P 0.1023 0.0942 'International Tables Vol C Tables 4.2.6.8 and 6.1.1.4'
Co Co 0.3494 0.9721 'International Tables Vol C Tables 4.2.6.8 and 6.1.1.4'
Na Na 0.0362 0.0249 'International Tables Vol C Tables 4.2.6.8 and 6.1.1.4'
K K 0.2009 0.2494 'International Tables Vol C Tables 4.2.6.8 and 6.1.1.4'

loop_
_geom_angle_atom_site_label_1
_geom_angle_atom_site_label_2
_geom_angle_atom_site_label_3
_geom_angle
_geom_angle_site_symmetry_1
_geom_angle_site_symmetry_3
O16 P1 O2 114.8(4) . .
O16 P1 O12 108.9(3) . .
O2 P1 O12 109.0(4) . .
O16 P1 O5 108.4(3) . 1_455
O2 P1 O5 110.3(4) . 1_455
O12 P1 O5 105.1(3) . 1_455
O9 P2 O14 116.1(4) . .
O9 P2 O24 109.6(4) . .
O14 P2 O24 112.0(3) . .
O9 P2 O1 109.9(5) . .
O14 P2 O1 108.6(4) . .
O24 P2 O1 99.3(4) . .
O21 P3 O13 114.4(3) . .
O21 P3 O25 110.8(3) . .
O13 P3 O25 108.8(3) . .
O21 P3 O3 107.3(3) . .
O13 P3 O3 108.0(3) . .
O25 P3 O3 107.2(3) . .
O32 P4 O31 113.3(3) . 1_645
O32 P4 O19 110.1(3) . .
O31 P4 O19 107.1(3) 1_645 .
O32 P4 O6 109.3(3) . 1_645
O31 P4 O6 110.9(3) 1_645 1_645
O19 P4 O6 105.9(3) . 1_645
O17 P5 O10 113.5(3) . .
O17 P5 O15 111.3(3) . .
O10 P5 O15 107.5(3) . .
O17 P5 O4 107.4(3) . .
O10 P5 O4 108.8(3) . .
O15 P5 O4 108.2(3) . .
O22 P6 O18 114.4(3) . .
O22 P6 O26 109.7(3) . .
O18 P6 O26 111.5(3) . .
O22 P6 O8 107.2(3) . .
O18 P6 O8 109.9(3) . .
O26 P6 O8 103.6(3) . .
O23 P7 O11 114.8(3) . .
O23 P7 O30 110.3(3) . .
O11 P7 O30 109.0(3) . .
O23 P7 O7 106.5(3) . 1_545
O11 P7 O7 111.3(3) . 1_545
O30 P7 O7 104.3(3) . 1_545
O34 P8 O33 112.9(3) . .
O34 P8 O20 108.4(3) . .
O33 P8 O20 110.4(3) . .
O34 P8 O29 110.7(3) . .
O33 P8 O29 107.7(3) . .
O20 P8 O29 106.5(3) . .
O27 B1 O26 112.3(6) . .
O27 B1 O30 112.8(6) . 1_565
O26 B1 O30 105.2(5) . 1_565
O27 B1 O29 112.4(6) . .
O26 B1 O29 108.1(6) . .
O30 B1 O29 105.7(6) 1_565 .
O28 B2 O20 113.6(6) . .
O28 B2 O25 111.4(6) . .
O20 B2 O25 107.2(6) . .
O28 B2 O5 110.2(6) . .
O20 B2 O5 106.7(6) . .
O25 B2 O5 107.4(6) . .
O27 B3 O6 113.3(6) . .
O27 B3 O15 113.1(6) . .
O6 B3 O15 106.6(6) . .
O27 B3 O7 111.2(6) . .
O6 B3 O7 106.4(6) . .
O15 B3 O7 105.6(5) . .
O28 B4 O12 113.6(6) . 1_655
O28 B4 O24 110.3(6) . .
O12 B4 O24 104.9(6) 1_655 .
O28 B4 O19 112.6(6) . .
O12 B4 O19 107.0(6) 1_655 .
O24 B4 O19 108.0(6) . .
O31 Co1 O34 171.5(2) . .
O31 Co1 O16 87.9(2) . .
O34 Co1 O16 93.3(2) . .
O31 Co1 O17 93.3(2) . .
O34 Co1 O17 95.0(2) . .
O16 Co1 O17 95.6(2) . .
O31 Co1 O18 85.7(2) . .
O34 Co1 O18 85.9(2) . .
O16 Co1 O18 91.4(2) . .
O17 Co1 O18 172.9(2) . .
O31 Co1 O27 86.0(2) . .
O34 Co1 O27 92.4(2) . .
O16 Co1 O27 173.5(2) . .
O17 Co1 O27 87.0(2) . .
O18 Co1 O27 85.9(2) . .
O33 Co2 O32 173.8(2) . .
O33 Co2 O23 89.4(2) . .
O32 Co2 O23 91.3(2) . .
O33 Co2 O14 87.7(2) . .
O32 Co2 O14 86.1(2) . .
O23 Co2 O14 95.7(2) . .
O33 Co2 O21 90.8(2) . .
O32 Co2 O21 95.3(2) . .
O23 Co2 O21 91.3(2) . .
O14 Co2 O21 172.8(2) . .
O33 Co2 O28 86.4(2) . .
O32 Co2 O28 92.9(2) . .
O23 Co2 O28 175.8(2) . .
O14 Co2 O28 84.3(2) . .
O21 Co2 O28 88.62(19) . .
B2 O5 P1 124.1(5) . 1_655
B3 O6 P4 132.5(5) . 1_465
B3 O7 P7 121.9(5) . 1_565
B4 O12 P1 127.6(6) 1_455 .
P2 O14 Co2 127.6(4) . .
B3 O15 P5 120.9(5) . .
P1 O16 Co1 148.1(4) . .
P5 O17 Co1 133.2(4) . .
P6 O18 Co1 125.2(3) . .
B4 O19 P4 123.9(5) . .
B2 O20 P8 133.8(5) . .
P3 O21 Co2 131.7(3) . .
P7 O23 Co2 145.3(4) . .
B4 O24 P2 133.7(5) . .
B2 O25 P3 121.3(4) . .
B1 O26 P6 133.5(5) . .
B1 O27 B3 124.1(6) . .
B1 O27 Co1 113.9(4) . .
B3 O27 Co1 115.2(4) . .
B4 O28 B2 121.7(5) . .
B4 O28 Co2 115.2(4) . .
B2 O28 Co2 113.8(4) . .
B1 O29 P8 123.1(4) . .
B1 O30 P7 126.0(5) 1_545 .
P4 O31 Co1 128.1(3) 1_465 .
P4 O32 Co2 130.8(3) . .
P8 O33 Co2 126.6(3) . .
P8 O34 Co1 130.7(3) . .

loop_
_geom_bond_atom_site_label_1
_geom_bond_atom_site_label_2
_geom_bond_distance
_geom_bond_site_symmetry_2
P1 O16 1.497(6) .
P1 O2 1.499(9) .
P1 O12 1.566(7) .
P1 O5 1.570(6) 1_455
P2 O9 1.477(9) .
P2 O14 1.514(6) .
P2 O24 1.561(6) .
P2 O1 1.609(10) .
P3 O21 1.515(5) .
P3 O13 1.517(6) .
P3 O25 1.563(5) .
P3 O3 1.598(6) .
P4 O32 1.491(6) .
P4 O31 1.521(6) 1_645
P4 O19 1.571(5) .
P4 O6 1.572(5) 1_645
P5 O17 1.508(6) .
P5 O10 1.512(6) .
P5 O15 1.564(5) .
P5 O4 1.577(7) .
P6 O22 1.509(6) .
P6 O18 1.513(6) .
P6 O26 1.553(5) .
P6 O8 1.593(6) .
P7 O23 1.500(5) .
P7 O11 1.512(6) .
P7 O30 1.572(5) .
P7 O7 1.578(6) 1_545
P8 O34 1.498(6) .
P8 O33 1.503(5) .
P8 O20 1.564(5) .
P8 O29 1.583(5) .
B1 O27 1.432(9) .
B1 O26 1.481(8) .
B1 O30 1.480(9) 1_565
B1 O29 1.496(9) .
B2 O28 1.449(9) .
B2 O20 1.466(9) .
B2 O25 1.485(9) .
B2 O5 1.495(9) .
B3 O27 1.433(9) .
B3 O6 1.476(10) .
B3 O15 1.486(9) .
B3 O7 1.499(9) .
B4 O28 1.443(9) .
B4 O12 1.467(10) 1_655
B4 O24 1.473(10) .
B4 O19 1.484(9) .
Co1 O31 2.002(6) .
Co1 O34 2.079(6) .
Co1 O16 2.088(6) .
Co1 O17 2.165(6) .
Co1 O18 2.168(5) .
Co1 O27 2.183(5) .
Co2 O33 2.050(6) .
Co2 O32 2.077(6) .
Co2 O23 2.095(5) .
Co2 O14 2.106(6) .
Co2 O21 2.127(5) .
Co2 O28 2.164(5) .
O5 P1 1.570(6) 1_655
O6 P4 1.572(5) 1_465
O7 P7 1.578(6) 1_565
O12 B4 1.467(10) 1_455
O30 B1 1.480(9) 1_545
O31 P4 1.521(6) 1_465
